data_4118770
loop_
_publ_author_name
'Kevin T. Sylvester'
'Kevin Wu'
'Abigail G. Doyle'

_publ_section_title
;
 Mechanistic Investigation of the Nickel-Catalyzed Suzuki Reaction of
 N,O-Acetals: Evidence for Boronic Acid Assisted Oxidative Addition and an
 Iminium Activation Pathway
;
_journal_name_full 'Journal of the American Chemical Society'
_journal_page_first 16967
_journal_page_last 16970
_journal_paper_doi 10.1021/ja3079362
_journal_volume 134
_journal_year 2012
_chemical_formula_sum 'C57 H53 N Ni O4 P2'
_chemical_formula_weight 936.65
_chemical_name_systematic
;
 ?
;
_space_group_IT_number 14
_symmetry_cell_setting monoclinic
_symmetry_space_group_name_Hall '-P 2ybc'
_symmetry_space_group_name_H-M 'P 1 21/c 1'
_atom_sites_solution_hydrogens geom
_atom_sites_solution_primary direct
_atom_sites_solution_secondary difmap
_audit_creation_method SHELXL-97
_cell_angle_alpha 90.00
_cell_angle_beta 112.420(9)
_cell_angle_gamma 90.00
_cell_formula_units_Z 4
_cell_length_a 10.765(4)
_cell_length_b 42.779(12)
_cell_length_c 11.074(3)
_cell_measurement_reflns_used 9898
_cell_measurement_temperature 100(2)
_cell_measurement_theta_max 64.75
_cell_measurement_theta_min 4.45
_cell_volume 4714(3)
_computing_cell_refinement 'Bruker SAINT'
_computing_data_collection 'Bruker APEX2'
_computing_data_reduction 'Bruker SAINT'
_computing_molecular_graphics 'ORTEP3 (Farraguia, 1997)'
_computing_structure_refinement 'SHELXL-97 (Sheldrick, 2008)'
_computing_structure_solution 'SHELXS-97 (Sheldrick, 2008)'
_diffrn_ambient_temperature 100(2)
_diffrn_measured_fraction_theta_full 'ACTA 50'
_diffrn_measured_fraction_theta_max 0.953
_diffrn_measurement_device_type 'Bruker APEX II CCD'
_diffrn_measurement_method 'phi and omega scans'
_diffrn_radiation_monochromator graphite
_diffrn_radiation_source 'fine-focus sealed tube'
_diffrn_radiation_type CuK\a
_diffrn_radiation_wavelength 1.54178
_diffrn_reflns_av_R_equivalents 0.0322
_diffrn_reflns_av_sigmaI/netI 0.0286
_diffrn_reflns_limit_h_max 12
_diffrn_reflns_limit_h_min -12
_diffrn_reflns_limit_k_max 48
_diffrn_reflns_limit_k_min -50
_diffrn_reflns_limit_l_max 12
_diffrn_reflns_limit_l_min -12
_diffrn_reflns_number 29266
_diffrn_reflns_theta_full 'ACTA 50'
_diffrn_reflns_theta_max 66.15
_diffrn_reflns_theta_min 4.13
_exptl_absorpt_coefficient_mu 1.618
_exptl_absorpt_correction_T_max 0.7527
_exptl_absorpt_correction_T_min 0.6944
_exptl_absorpt_correction_type multi-scan
_exptl_absorpt_process_details 'SADABS V2008/1 (Bruker AXS)'
_exptl_crystal_colour yellow
_exptl_crystal_density_diffrn 1.320
_exptl_crystal_description shard
_exptl_crystal_F_000 1968
_exptl_crystal_size_max 0.068
_exptl_crystal_size_mid 0.063
_exptl_crystal_size_min 0.033
_refine_diff_density_max 1.472
_refine_diff_density_min -1.168
_refine_diff_density_rms 0.065
_refine_ls_extinction_method none
_refine_ls_goodness_of_fit_ref 1.124
_refine_ls_hydrogen_treatment mixed
_refine_ls_matrix_type full
_refine_ls_number_parameters 591
_refine_ls_number_reflns 7855
_refine_ls_number_restraints 0
_refine_ls_restrained_S_all 1.124
_refine_ls_R_factor_all 0.0544
_refine_ls_R_factor_gt 0.0474
_refine_ls_shift/su_max 0.001
_refine_ls_shift/su_mean 0.000
_refine_ls_structure_factor_coef Fsqd
_refine_ls_weighting_details 'calc w=1/[\s^2^(Fo^2^)+(0.0415P)^2^+8.2586P] where P=(Fo^2^+2Fc^2^)/3'
_refine_ls_weighting_scheme calc
_refine_ls_wR_factor_gt 0.1173
_refine_ls_wR_factor_ref 0.1208
_reflns_number_gt 6893
_reflns_number_total 7855
_reflns_threshold_expression >2\s(I)
_cod_data_source_file ja3079362_si_002.cif
_cod_data_source_block kts1
_cod_database_code 4118770

loop_
_symmetry_equiv_pos_as_xyz
'x, y, z'
'-x, y+1/2, -z+1/2'
'-x, -y, -z'
'x, -y-1/2, z-1/2'

loop_
_atom_site_label
_atom_site_type_symbol
_atom_site_fract_x
_atom_site_fract_y
_atom_site_fract_z
_atom_site_U_iso_or_equiv
_atom_site_adp_type
_atom_site_occupancy
_atom_site_symmetry_multiplicity
_atom_site_calc_flag
_atom_site_refinement_flags
C1 C 0.4617(3) 0.09015(7) 0.4794(3) 0.0193(6) Uani 1 1 d .
C1S C 0.6376(5) 0.26393(10) 0.5710(5) 0.0573(8) Uani 1 1 d .
H1S1 H 0.5859 0.2482 0.5074 0.086 Uiso 1 1 calc R
H1S2 H 0.7124 0.2538 0.6408 0.086 Uiso 1 1 calc R
H1S3 H 0.6729 0.2795 0.5273 0.086 Uiso 1 1 calc R
C2S C 0.5462(5) 0.28010(10) 0.6293(5) 0.0573(8) Uani 1 1 d .
C3S C 0.4109(4) 0.28511(9) 0.5517(5) 0.0540(11) Uani 1 1 d .
H3S H 0.3761 0.2787 0.4629 0.065 Uiso 1 1 calc R
C4S C 0.3274(4) 0.29941(9) 0.6038(5) 0.0565(12) Uani 1 1 d .
H4S H 0.2351 0.3024 0.5507 0.068 Uiso 1 1 calc R
C5 C 0.6598(3) 0.07880(7) 0.4320(3) 0.0255(7) Uani 1 1 d .
H5 H 0.7236 0.0850 0.3964 0.031 Uiso 1 1 calc R
C5S C 0.3763(5) 0.30947(10) 0.7325(5) 0.0612(13) Uani 1 1 d .
H5S H 0.3183 0.3196 0.7667 0.073 Uiso 1 1 calc R
C6S C 0.5085(5) 0.30474(9) 0.8100(5) 0.0530(11) Uani 1 1 d .
H6S H 0.5427 0.3115 0.8984 0.064 Uiso 1 1 calc R
C7 C 0.2427(3) 0.09959(6) 0.5650(3) 0.0184(6) Uani 1 1 d .
C7S C 0.5928(4) 0.28995(9) 0.7586(5) 0.0499(10) Uani 1 1 d .
H7S H 0.6842 0.2865 0.8132 0.060 Uiso 1 1 calc R
C8 C 0.3037(3) 0.10003(7) 0.7010(3) 0.0260(7) Uani 1 1 d .
H8 H 0.3895 0.1094 0.7422 0.031 Uiso 1 1 calc R
C9 C 0.2401(3) 0.08686(7) 0.7765(3) 0.0288(7) Uani 1 1 d .
H9 H 0.2826 0.0873 0.8691 0.035 Uiso 1 1 calc R
C10 C 0.1151(3) 0.07300(7) 0.7181(3) 0.0262(7) Uani 1 1 d .
H10 H 0.0719 0.0640 0.7702 0.031 Uiso 1 1 calc R
C11 C 0.0536(3) 0.07239(7) 0.5834(3) 0.0258(7) Uani 1 1 d .
H11 H -0.0322 0.0629 0.5427 0.031 Uiso 1 1 calc R
C12 C 0.1171(3) 0.08563(7) 0.5072(3) 0.0222(6) Uani 1 1 d .
H12 H 0.0741 0.0851 0.4147 0.027 Uiso 1 1 calc R
C13 C 0.4128(3) 0.14997(7) 0.5613(3) 0.0213(6) Uani 1 1 d .
C14 C 0.5457(3) 0.14740(7) 0.6506(3) 0.0259(7) Uani 1 1 d .
H14 H 0.5923 0.1282 0.6579 0.031 Uiso 1 1 calc R
C15 C 0.6105(3) 0.17251(8) 0.7285(3) 0.0313(7) Uani 1 1 d .
H15 H 0.7004 0.1703 0.7892 0.038 Uiso 1 1 calc R
C16 C 0.5450(4) 0.20066(8) 0.7183(3) 0.0357(8) Uani 1 1 d .
H16 H 0.5904 0.2179 0.7709 0.043 Uiso 1 1 calc R
C18 C 0.3491(3) 0.17852(7) 0.5556(3) 0.0221(6) Uani 1 1 d .
C26 C -0.1603(3) 0.10026(7) 0.1578(3) 0.0208(6) Uani 1 1 d .
H26 H -0.0797 0.0884 0.1916 0.025 Uiso 1 1 calc R
C28 C -0.4010(3) 0.10206(8) 0.0530(3) 0.0322(7) Uani 1 1 d .
H28 H -0.4849 0.0916 0.0160 0.039 Uiso 1 1 calc R
C29 C -0.3970(3) 0.13449(8) 0.0588(4) 0.0346(8) Uani 1 1 d .
H29 H -0.4779 0.1462 0.0249 0.042 Uiso 1 1 calc R
C30 C -0.2742(3) 0.14965(8) 0.1143(3) 0.0296(7) Uani 1 1 d .
H30 H -0.2716 0.1718 0.1174 0.036 Uiso 1 1 calc R
C31 C -0.0115(3) 0.18903(7) 0.1644(3) 0.0205(6) Uani 1 1 d .
C32 C -0.0536(3) 0.18882(7) 0.0286(3) 0.0254(7) Uani 1 1 d .
H32 H -0.0718 0.1695 -0.0169 0.030 Uiso 1 1 calc R
C33 C -0.0694(3) 0.21673(8) -0.0409(3) 0.0305(7) Uani 1 1 d .
H33 H -0.1001 0.2163 -0.1335 0.037 Uiso 1 1 calc R
C34 C -0.0408(4) 0.24480(8) 0.0242(3) 0.0346(8) Uani 1 1 d .
H34 H -0.0527 0.2638 -0.0231 0.042 Uiso 1 1 calc R
C35 C 0.0057(4) 0.24515(8) 0.1594(3) 0.0382(8) Uani 1 1 d .
H35 H 0.0284 0.2645 0.2048 0.046 Uiso 1 1 calc R
C36 C 0.0192(4) 0.21761(7) 0.2288(3) 0.0319(7) Uani 1 1 d .
H36 H 0.0499 0.2182 0.3214 0.038 Uiso 1 1 calc R
C46 C 0.3501(3) 0.02386(7) 0.0659(3) 0.0277(7) Uani 1 1 d .
H46A H 0.3561 0.0180 -0.0182 0.033 Uiso 1 1 calc R
H46B H 0.2718 0.0128 0.0718 0.033 Uiso 1 1 calc R
C47 C 0.4749(3) 0.01298(8) 0.1752(3) 0.0344(8) Uani 1 1 d .
H47A H 0.5517 0.0254 0.1763 0.052 Uiso 1 1 calc R
H47B H 0.4906 -0.0091 0.1624 0.052 Uiso 1 1 calc R
H47C H 0.4638 0.0155 0.2586 0.052 Uiso 1 1 calc R
C48 C 0.1430(3) 0.03444(6) 0.2412(3) 0.0183(6) Uani 1 1 d .
C49 C -0.0032(3) 0.00860(7) 0.3230(3) 0.0246(6) Uani 1 1 d .
H49A H 0.0496 0.0156 0.4134 0.030 Uiso 1 1 calc R
H49B H 0.0274 -0.0126 0.3112 0.030 Uiso 1 1 calc R
C50 C -0.1505(3) 0.00830(8) 0.2979(3) 0.0277(7) Uani 1 1 d .
H50A H -0.1786 0.0293 0.3127 0.042 Uiso 1 1 calc R
H50B H -0.1673 -0.0066 0.3573 0.042 Uiso 1 1 calc R
H50C H -0.2017 0.0020 0.2073 0.042 Uiso 1 1 calc R
O1 O 0.2165(2) 0.18213(4) 0.46711(19) 0.0220(4) Uani 1 1 d .
O2 O 0.32699(19) 0.05683(5) 0.06542(19) 0.0218(4) Uani 1 1 d .
O3 O 0.2385(2) 0.02245(5) 0.3260(2) 0.0248(5) Uani 1 1 d .
O4 O 0.01421(19) 0.03011(5) 0.22972(19) 0.0214(4) Uani 1 1 d .
H38A H 0.362(3) 0.1126(7) 0.166(3) 0.014(7) Uiso 1 1 d .
H37A H 0.159(3) 0.1368(8) 0.029(3) 0.022(8) Uiso 1 1 d .
C2 C 0.4731(3) 0.06082(7) 0.5376(3) 0.0206(6) Uani 1 1 d .
H2 H 0.4100 0.0546 0.5739 0.025 Uiso 1 1 calc R
C3 C 0.5764(3) 0.04068(7) 0.5426(3) 0.0237(6) Uani 1 1 d .
H3 H 0.5832 0.0207 0.5819 0.028 Uiso 1 1 calc R
C4 C 0.6699(3) 0.04963(7) 0.4906(3) 0.0262(7) Uani 1 1 d .
H4 H 0.7407 0.0358 0.4952 0.031 Uiso 1 1 calc R
C6 C 0.5558(3) 0.09882(7) 0.4257(3) 0.0221(6) Uani 1 1 d .
H6 H 0.5482 0.1186 0.3846 0.026 Uiso 1 1 calc R
C17 C 0.4129(3) 0.20394(7) 0.6313(3) 0.0308(7) Uani 1 1 d .
H17 H 0.3670 0.2233 0.6239 0.037 Uiso 1 1 calc R
C19 C 0.1134(3) 0.17297(6) 0.5065(3) 0.0223(6) Uani 1 1 d .
C20 C 0.1229(3) 0.17562(7) 0.6346(3) 0.0263(7) Uani 1 1 d .
H20 H 0.2034 0.1830 0.7007 0.032 Uiso 1 1 calc R
C21 C 0.0135(3) 0.16740(7) 0.6654(3) 0.0302(7) Uani 1 1 d .
H21 H 0.0194 0.1690 0.7530 0.036 Uiso 1 1 calc R
C22 C -0.1039(3) 0.15685(7) 0.5689(3) 0.0309(7) Uani 1 1 d .
H22 H -0.1792 0.1517 0.5898 0.037 Uiso 1 1 calc R
C23 C -0.1113(3) 0.15384(7) 0.4417(3) 0.0250(7) Uani 1 1 d .
H23 H -0.1922 0.1465 0.3761 0.030 Uiso 1 1 calc R
C24 C -0.0023(3) 0.16140(6) 0.4078(3) 0.0205(6) Uani 1 1 d .
C25 C -0.1546(3) 0.13280(7) 0.1658(3) 0.0211(6) Uani 1 1 d .
C37 C 0.1522(3) 0.11632(7) 0.0683(3) 0.0192(6) Uani 1 1 d .
C38 C 0.2752(3) 0.10286(7) 0.1546(3) 0.0187(6) Uani 1 1 d .
C39 C 0.2836(3) 0.06776(7) 0.1654(3) 0.0183(6) Uani 1 1 d .
H39 H 0.3510 0.0617 0.2531 0.022 Uiso 1 1 calc R
C40 C 0.0402(3) 0.06445(7) 0.0344(3) 0.0183(6) Uani 1 1 d .
C41 C -0.0612(3) 0.04366(7) -0.0378(3) 0.0209(6) Uani 1 1 d .
H41 H -0.0583 0.0225 -0.0106 0.025 Uiso 1 1 calc R
C42 C -0.1656(3) 0.05385(7) -0.1486(3) 0.0235(6) Uani 1 1 d .
H42 H -0.2354 0.0399 -0.1967 0.028 Uiso 1 1 calc R
C43 C -0.1682(3) 0.08477(7) -0.1896(3) 0.0243(6) Uani 1 1 d .
H43 H -0.2395 0.0918 -0.2660 0.029 Uiso 1 1 calc R
C44 C -0.0668(3) 0.10512(7) -0.1188(3) 0.0216(6) Uani 1 1 d .
H44 H -0.0695 0.1261 -0.1476 0.026 Uiso 1 1 calc R
C45 C 0.0397(3) 0.09551(7) -0.0056(3) 0.0184(6) Uani 1 1 d .
N1 N 0.1513(2) 0.05461(5) 0.1478(2) 0.0179(5) Uani 1 1 d .
P1 P 0.32069(7) 0.116727(16) 0.45850(7) 0.01702(16) Uani 1 1 d .
P2 P 0.00961(7) 0.151253(16) 0.25030(7) 0.01798(16) Uani 1 1 d .
Ni1 Ni 0.18480(5) 0.124302(11) 0.25670(4) 0.01707(13) Uani 1 1 d .
C27 C -0.2830(3) 0.08500(7) 0.1011(3) 0.0265(7) Uani 1 1 d .
H27 H -0.2858 0.0628 0.0953 0.032 Uiso 1 1 calc R

loop_
_atom_site_aniso_label
_atom_site_aniso_U_11
_atom_site_aniso_U_22
_atom_site_aniso_U_33
_atom_site_aniso_U_23
_atom_site_aniso_U_13
_atom_site_aniso_U_12
C1 0.0160(14) 0.0245(15) 0.0134(13) -0.0033(11) 0.0010(11) 0.0002(11)
C1S 0.060(2) 0.0444(17) 0.077(2) -0.0010(15) 0.0375(18) -0.0068(15)
C2S 0.060(2) 0.0444(17) 0.077(2) -0.0010(15) 0.0375(18) -0.0068(15)
C3S 0.052(3) 0.039(2) 0.070(3) 0.000(2) 0.022(2) -0.0075(19)
C4S 0.044(2) 0.038(2) 0.091(4) 0.002(2) 0.029(2) 0.0055(18)
C5 0.0190(15) 0.0365(17) 0.0212(15) -0.0020(13) 0.0078(13) 0.0001(13)
C5S 0.065(3) 0.041(2) 0.096(4) 0.000(2) 0.052(3) 0.006(2)
C6S 0.070(3) 0.036(2) 0.066(3) 0.0033(19) 0.041(2) 0.006(2)
C7 0.0191(15) 0.0179(14) 0.0191(14) 0.0010(11) 0.0081(12) 0.0024(11)
C7S 0.052(2) 0.036(2) 0.071(3) 0.0057(19) 0.033(2) 0.0005(18)
C8 0.0228(16) 0.0329(17) 0.0212(15) -0.0013(13) 0.0072(13) -0.0062(13)
C9 0.0340(18) 0.0340(17) 0.0190(15) 0.0004(13) 0.0107(14) -0.0023(14)
C10 0.0324(18) 0.0246(15) 0.0282(16) 0.0029(13) 0.0191(14) 0.0014(13)
C11 0.0196(15) 0.0272(16) 0.0309(17) 0.0019(13) 0.0097(13) -0.0028(12)
C12 0.0220(16) 0.0240(15) 0.0182(14) 0.0019(12) 0.0049(12) 0.0009(12)
C13 0.0228(15) 0.0244(15) 0.0180(14) -0.0016(12) 0.0093(12) -0.0052(12)
C14 0.0217(16) 0.0288(16) 0.0249(16) -0.0015(13) 0.0062(13) 0.0001(13)
C15 0.0235(17) 0.0353(18) 0.0280(17) -0.0056(14) 0.0019(14) -0.0057(14)
C16 0.038(2) 0.0307(18) 0.0336(18) -0.0091(14) 0.0084(16) -0.0124(15)
C18 0.0224(16) 0.0242(15) 0.0199(15) -0.0012(12) 0.0085(13) -0.0035(12)
C26 0.0222(15) 0.0228(15) 0.0192(14) 0.0022(11) 0.0098(12) 0.0015(12)
C28 0.0219(17) 0.0405(19) 0.0319(18) 0.0016(15) 0.0075(14) -0.0086(14)
C29 0.0193(16) 0.0365(19) 0.045(2) 0.0064(15) 0.0085(15) 0.0036(14)
C30 0.0220(16) 0.0268(16) 0.0403(19) 0.0031(14) 0.0122(15) 0.0027(13)
C31 0.0182(15) 0.0197(14) 0.0248(15) 0.0025(12) 0.0093(12) 0.0012(11)
C32 0.0261(16) 0.0245(15) 0.0246(16) 0.0007(12) 0.0086(13) -0.0015(13)
C33 0.0305(18) 0.0337(18) 0.0264(16) 0.0081(14) 0.0096(14) 0.0023(14)
C34 0.044(2) 0.0257(17) 0.0362(19) 0.0130(14) 0.0177(16) 0.0014(15)
C35 0.055(2) 0.0199(16) 0.040(2) 0.0012(14) 0.0189(18) -0.0030(15)
C36 0.045(2) 0.0244(16) 0.0276(17) 0.0003(13) 0.0152(15) 0.0001(15)
C46 0.0290(17) 0.0264(16) 0.0305(17) -0.0098(13) 0.0147(14) -0.0003(13)
C47 0.0326(19) 0.0326(18) 0.0380(19) -0.0008(15) 0.0133(16) 0.0065(15)
C48 0.0189(15) 0.0161(13) 0.0190(14) -0.0019(11) 0.0064(12) 0.0007(11)
C49 0.0285(17) 0.0245(15) 0.0217(15) 0.0039(12) 0.0106(13) -0.0025(13)
C50 0.0277(17) 0.0320(17) 0.0264(16) 0.0035(13) 0.0135(14) -0.0009(13)
O1 0.0223(11) 0.0216(10) 0.0228(10) -0.0004(8) 0.0092(9) 0.0000(8)
O2 0.0221(11) 0.0262(11) 0.0186(10) -0.0025(8) 0.0093(9) 0.0036(8)
O3 0.0212(11) 0.0259(11) 0.0234(11) 0.0059(9) 0.0042(9) 0.0021(9)
O4 0.0190(10) 0.0245(10) 0.0207(10) 0.0045(8) 0.0075(8) 0.0005(8)
C2 0.0181(15) 0.0251(15) 0.0167(14) -0.0018(12) 0.0043(12) -0.0026(12)
C3 0.0245(16) 0.0218(15) 0.0194(15) -0.0032(12) 0.0023(13) 0.0005(12)
C4 0.0215(16) 0.0317(17) 0.0223(15) -0.0068(13) 0.0047(13) 0.0057(13)
C6 0.0199(15) 0.0272(15) 0.0167(14) -0.0003(12) 0.0041(12) -0.0020(12)
C17 0.0336(19) 0.0237(16) 0.0325(18) -0.0029(13) 0.0097(15) -0.0032(14)
C19 0.0272(16) 0.0149(14) 0.0281(16) 0.0012(12) 0.0142(14) 0.0037(12)
C20 0.0348(18) 0.0205(15) 0.0252(16) -0.0002(12) 0.0133(14) 0.0019(13)
C21 0.045(2) 0.0260(16) 0.0274(17) 0.0007(13) 0.0220(16) 0.0022(14)
C22 0.0361(19) 0.0288(17) 0.0378(19) 0.0009(14) 0.0254(16) 0.0009(14)
C23 0.0250(16) 0.0228(15) 0.0311(17) 0.0012(13) 0.0149(14) 0.0013(12)
C24 0.0231(15) 0.0164(13) 0.0242(15) 0.0029(11) 0.0114(13) 0.0044(12)
C25 0.0200(15) 0.0234(15) 0.0214(15) 0.0004(12) 0.0097(12) -0.0002(12)
C37 0.0232(15) 0.0199(14) 0.0167(14) 0.0026(11) 0.0101(12) 0.0013(12)
C38 0.0177(15) 0.0236(15) 0.0164(14) -0.0001(11) 0.0084(12) -0.0013(12)
C39 0.0152(14) 0.0243(15) 0.0158(14) -0.0012(11) 0.0063(11) 0.0013(11)
C40 0.0154(14) 0.0251(15) 0.0147(14) -0.0013(11) 0.0059(11) 0.0020(11)
C41 0.0223(15) 0.0217(14) 0.0199(15) -0.0009(11) 0.0093(12) 0.0018(12)
C42 0.0193(15) 0.0286(16) 0.0191(15) -0.0030(12) 0.0034(12) -0.0007(12)
C43 0.0203(15) 0.0295(16) 0.0196(15) 0.0010(12) 0.0036(12) 0.0047(13)
C44 0.0230(16) 0.0230(15) 0.0190(14) 0.0015(12) 0.0082(13) 0.0041(12)
C45 0.0193(15) 0.0223(14) 0.0152(13) -0.0003(11) 0.0084(12) 0.0023(12)
N1 0.0161(12) 0.0200(12) 0.0164(12) 0.0010(9) 0.0047(10) 0.0005(10)
P1 0.0159(4) 0.0190(3) 0.0159(3) 0.0001(3) 0.0058(3) -0.0004(3)
P2 0.0175(4) 0.0172(3) 0.0200(4) 0.0007(3) 0.0079(3) 0.0008(3)
Ni1 0.0165(3) 0.0183(2) 0.0163(2) 0.00053(18) 0.0062(2) 0.00065(19)
C27 0.0288(17) 0.0265(16) 0.0241(16) -0.0018(13) 0.0099(14) -0.0058(13)

loop_
_atom_type_symbol
_atom_type_description
_atom_type_scat_dispersion_real
_atom_type_scat_dispersion_imag
_atom_type_scat_source
C C 0.0181 0.0091 'International Tables Vol C Tables 4.2.6.8 and 6.1.1.4'
H H 0.0000 0.0000 'International Tables Vol C Tables 4.2.6.8 and 6.1.1.4'
N N 0.0311 0.0180 'International Tables Vol C Tables 4.2.6.8 and 6.1.1.4'
O O 0.0492 0.0322 'International Tables Vol C Tables 4.2.6.8 and 6.1.1.4'
P P 0.2955 0.4335 'International Tables Vol C Tables 4.2.6.8 and 6.1.1.4'
Ni Ni -3.0029 0.5091 'International Tables Vol C Tables 4.2.6.8 and 6.1.1.4'

loop_
_geom_angle_atom_site_label_1
_geom_angle_atom_site_label_2
_geom_angle_atom_site_label_3
_geom_angle
C2 C1 C6 118.9(3)
C2 C1 P1 122.5(2)
C6 C1 P1 118.5(2)
C7S C2S C3S 118.0(4)
C7S C2S C1S 122.3(4)
C3S C2S C1S 119.8(4)
C4S C3S C2S 120.2(5)
C3S C4S C5S 120.9(4)
C6 C5 C4 119.6(3)
C6S C5S C4S 119.7(4)
C5S C6S C7S 119.7(4)
C12 C7 C8 118.5(3)
C12 C7 P1 118.5(2)
C8 C7 P1 123.0(2)
C2S C7S C6S 121.6(4)
C9 C8 C7 120.6(3)
C10 C9 C8 120.5(3)
C11 C10 C9 119.5(3)
C10 C11 C12 120.2(3)
C7 C12 C11 120.8(3)
C18 C13 C14 117.0(3)
C18 C13 P1 120.4(2)
C14 C13 P1 122.5(2)
C15 C14 C13 121.0(3)
C16 C15 C14 120.4(3)
C15 C16 C17 120.1(3)
C17 C18 C13 122.7(3)
C17 C18 O1 118.4(3)
C13 C18 O1 118.9(3)
C27 C26 C25 120.6(3)
C27 C28 C29 120.1(3)
C30 C29 C28 119.7(3)
C29 C30 C25 121.0(3)
C36 C31 C32 118.3(3)
C36 C31 P2 123.2(2)
C32 C31 P2 118.4(2)
C31 C32 C33 120.7(3)
C34 C33 C32 120.1(3)
C33 C34 C35 119.5(3)
C36 C35 C34 120.6(3)
C35 C36 C31 120.6(3)
O2 C46 C47 114.2(3)
O3 C48 O4 123.4(3)
O3 C48 N1 124.7(3)
O4 C48 N1 111.9(2)
O4 C49 C50 106.7(2)
C19 O1 C18 118.1(2)
C46 O2 C39 115.2(2)
C48 O4 C49 115.2(2)
C3 C2 C1 120.2(3)
C4 C3 C2 120.5(3)
C3 C4 C5 120.0(3)
C5 C6 C1 120.9(3)
C18 C17 C16 118.8(3)
C20 C19 O1 122.7(3)
C20 C19 C24 121.7(3)
O1 C19 C24 115.6(3)
C19 C20 C21 119.4(3)
C22 C21 C20 120.2(3)
C21 C22 C23 119.8(3)
C22 C23 C24 121.4(3)
C19 C24 C23 117.4(3)
C19 C24 P2 117.4(2)
C23 C24 P2 124.5(2)
C30 C25 C26 118.6(3)
C30 C25 P2 123.1(2)
C26 C25 P2 118.2(2)
C38 C37 C45 119.0(3)
C38 C37 Ni1 67.79(16)
C45 C37 Ni1 117.40(19)
C37 C38 C39 117.9(3)
C37 C38 Ni1 70.28(16)
C39 C38 Ni1 116.47(19)
O2 C39 N1 110.9(2)
O2 C39 C38 107.0(2)
N1 C39 C38 110.1(2)
C41 C40 C45 121.0(3)
C41 C40 N1 121.7(3)
C45 C40 N1 117.3(2)
C42 C41 C40 120.0(3)
C41 C42 C43 119.8(3)
C44 C43 C42 119.9(3)
C43 C44 C45 121.5(3)
C44 C45 C40 117.7(3)
C44 C45 C37 122.6(3)
C40 C45 C37 119.6(2)
C48 N1 C40 125.0(2)
C48 N1 C39 118.5(2)
C40 N1 C39 116.5(2)
C1 P1 C7 103.25(13)
C1 P1 C13 100.03(13)
C7 P1 C13 100.36(13)
C1 P1 Ni1 114.86(9)
C7 P1 Ni1 115.13(10)
C13 P1 Ni1 120.54(10)
C25 P2 C31 102.06(13)
C25 P2 C24 100.51(13)
C31 P2 C24 104.00(13)
C25 P2 Ni1 116.15(10)
C31 P2 Ni1 114.40(9)
C24 P2 Ni1 117.52(10)
C38 Ni1 C37 41.92(12)
C38 Ni1 P1 103.49(9)
C37 Ni1 P1 145.41(9)
C38 Ni1 P2 146.33(9)
C37 Ni1 P2 104.41(9)
P1 Ni1 P2 110.17(4)
C28 C27 C26 120.0(3)

loop_
_geom_bond_atom_site_label_1
_geom_bond_atom_site_label_2
_geom_bond_distance
C1 C2 1.394(4)
C1 C6 1.406(4)
C1 P1 1.839(3)
C1S C2S 1.532(6)
C2S C7S 1.390(6)
C2S C3S 1.398(6)
C3S C4S 1.382(6)
C4S C5S 1.386(7)
C5 C6 1.391(4)
C5 C4 1.392(5)
C5S C6S 1.368(7)
C6S C7S 1.393(6)
C7 C12 1.391(4)
C7 C8 1.395(4)
C7 P1 1.841(3)
C8 C9 1.387(4)
C9 C10 1.385(5)
C10 C11 1.383(4)
C11 C12 1.393(4)
C13 C18 1.391(4)
C13 C14 1.399(4)
C13 P1 1.855(3)
C14 C15 1.388(4)
C15 C16 1.378(5)
C16 C17 1.387(5)
C18 C17 1.385(4)
C18 O1 1.398(4)
C26 C27 1.390(4)
C26 C25 1.394(4)
C28 C27 1.383(5)
C28 C29 1.389(5)
C29 C30 1.388(5)
C30 C25 1.394(4)
C31 C36 1.391(4)
C31 C32 1.394(4)
C31 P2 1.845(3)
C32 C33 1.396(4)
C33 C34 1.374(5)
C34 C35 1.386(5)
C35 C36 1.384(5)
C46 O2 1.432(4)
C46 C47 1.499(5)
C48 O3 1.210(3)
C48 O4 1.356(3)
C48 N1 1.376(4)
C49 O4 1.448(3)
C49 C50 1.502(4)
O1 C19 1.395(4)
O2 C39 1.434(3)
C2 C3 1.392(4)
C3 C4 1.390(4)
C19 C20 1.387(4)
C19 C24 1.397(4)
C20 C21 1.390(5)
C21 C22 1.383(5)
C22 C23 1.386(4)
C23 C24 1.400(4)
C24 P2 1.848(3)
C25 P2 1.834(3)
C37 C38 1.426(4)
C37 C45 1.474(4)
C37 Ni1 2.009(3)
C38 C39 1.506(4)
C38 Ni1 1.976(3)
C39 N1 1.473(4)
C40 C41 1.399(4)
C40 C45 1.400(4)
C40 N1 1.428(4)
C41 C42 1.380(4)
C42 C43 1.395(4)
C43 C44 1.382(4)
C44 C45 1.399(4)
P1 Ni1 2.1783(10)
P2 Ni1 2.1885(10)

loop_
_geom_torsion_atom_site_label_1
_geom_torsion_atom_site_label_2
_geom_torsion_atom_site_label_3
_geom_torsion_atom_site_label_4
_geom_torsion
C7S C2S C3S C4S -0.1(6)
C1S C2S C3S C4S 179.4(4)
C2S C3S C4S C5S 1.1(6)
C3S C4S C5S C6S -1.2(7)
C4S C5S C6S C7S 0.2(6)
C3S C2S C7S C6S -0.8(6)
C1S C2S C7S C6S 179.7(4)
C5S C6S C7S C2S 0.7(6)
C12 C7 C8 C9 0.0(5)
P1 C7 C8 C9 179.8(2)
C7 C8 C9 C10 0.1(5)
C8 C9 C10 C11 -0.1(5)
C9 C10 C11 C12 0.0(5)
C8 C7 C12 C11 0.0(4)
P1 C7 C12 C11 -179.8(2)
C10 C11 C12 C7 0.0(5)
C18 C13 C14 C15 -0.7(4)
P1 C13 C14 C15 -178.2(2)
C13 C14 C15 C16 -0.6(5)
C14 C15 C16 C17 1.0(5)
C14 C13 C18 C17 1.7(4)
P1 C13 C18 C17 179.3(2)
C14 C13 C18 O1 179.6(2)
P1 C13 C18 O1 -2.8(4)
C27 C28 C29 C30 -0.7(5)
C28 C29 C30 C25 -0.7(5)
C36 C31 C32 C33 -2.4(5)
P2 C31 C32 C33 -179.1(2)
C31 C32 C33 C34 1.4(5)
C32 C33 C34 C35 0.9(5)
C33 C34 C35 C36 -2.1(6)
C34 C35 C36 C31 1.0(6)
C32 C31 C36 C35 1.3(5)
P2 C31 C36 C35 177.8(3)
C17 C18 O1 C19 -95.7(3)
C13 C18 O1 C19 86.3(3)
C47 C46 O2 C39 -73.0(3)
O3 C48 O4 C49 -3.0(4)
N1 C48 O4 C49 178.7(2)
C50 C49 O4 C48 177.4(2)
C6 C1 C2 C3 0.3(4)
P1 C1 C2 C3 175.3(2)
C1 C2 C3 C4 0.4(4)
C2 C3 C4 C5 -0.6(4)
C6 C5 C4 C3 -0.1(4)
C4 C5 C6 C1 0.9(4)
C2 C1 C6 C5 -1.0(4)
P1 C1 C6 C5 -176.2(2)
C13 C18 C17 C16 -1.3(5)
O1 C18 C17 C16 -179.2(3)
C15 C16 C17 C18 -0.1(5)
C18 O1 C19 C20 33.4(4)
C18 O1 C19 C24 -147.7(2)
O1 C19 C20 C21 176.9(3)
C24 C19 C20 C21 -1.8(4)
C19 C20 C21 C22 -0.3(5)
C20 C21 C22 C23 1.4(5)
C21 C22 C23 C24 -0.3(5)
C20 C19 C24 C23 2.9(4)
O1 C19 C24 C23 -176.0(2)
C20 C19 C24 P2 -167.5(2)
O1 C19 C24 P2 13.7(3)
C22 C23 C24 C19 -1.8(4)
C22 C23 C24 P2 167.8(2)
C29 C30 C25 C26 1.4(5)
C29 C30 C25 P2 -175.7(3)
C27 C26 C25 C30 -0.7(4)
C27 C26 C25 P2 176.5(2)
C45 C37 C38 C39 0.2(4)
Ni1 C37 C38 C39 110.2(2)
C45 C37 C38 Ni1 -110.0(2)
C46 O2 C39 N1 -64.1(3)
C46 O2 C39 C38 175.8(2)
C37 C38 C39 O2 87.9(3)
Ni1 C38 C39 O2 168.58(17)
C37 C38 C39 N1 -32.7(3)
Ni1 C38 C39 N1 48.0(3)
C45 C40 C41 C42 -1.6(4)
N1 C40 C41 C42 -178.5(3)
C40 C41 C42 C43 1.2(4)
C41 C42 C43 C44 -0.4(4)
C42 C43 C44 C45 -0.1(4)
C43 C44 C45 C40 -0.3(4)
C43 C44 C45 C37 177.2(3)
C41 C40 C45 C44 1.2(4)
N1 C40 C45 C44 178.2(2)
C41 C40 C45 C37 -176.4(3)
N1 C40 C45 C37 0.7(4)
C38 C37 C45 C44 -160.0(3)
Ni1 C37 C45 C44 121.5(3)
C38 C37 C45 C40 17.4(4)
Ni1 C37 C45 C40 -61.1(3)
O3 C48 N1 C40 168.2(3)
O4 C48 N1 C40 -13.5(4)
O3 C48 N1 C39 -12.9(4)
O4 C48 N1 C39 165.4(2)
C41 C40 N1 C48 -40.6(4)
C45 C40 N1 C48 142.4(3)
C41 C40 N1 C39 140.5(3)
C45 C40 N1 C39 -36.5(3)
O2 C39 N1 C48 114.4(3)
C38 C39 N1 C48 -127.4(3)
O2 C39 N1 C40 -66.6(3)
C38 C39 N1 C40 51.6(3)
C2 C1 P1 C7 14.0(3)
C6 C1 P1 C7 -171.0(2)
C2 C1 P1 C13 117.3(2)
C6 C1 P1 C13 -67.7(2)
C2 C1 P1 Ni1 -112.1(2)
C6 C1 P1 Ni1 62.9(2)
C12 C7 P1 C1 -110.1(2)
C8 C7 P1 C1 70.1(3)
C12 C7 P1 C13 146.9(2)
C8 C7 P1 C13 -32.9(3)
C12 C7 P1 Ni1 15.8(3)
C8 C7 P1 Ni1 -164.0(2)
C18 C13 P1 C1 167.8(2)
C14 C13 P1 C1 -14.7(3)
C18 C13 P1 C7 -86.6(2)
C14 C13 P1 C7 90.9(3)
C18 C13 P1 Ni1 40.9(3)
C14 C13 P1 Ni1 -141.6(2)
C30 C25 P2 C31 -32.5(3)
C26 C25 P2 C31 150.4(2)
C30 C25 P2 C24 74.4(3)
C26 C25 P2 C24 -102.7(2)
C30 C25 P2 Ni1 -157.6(2)
C26 C25 P2 Ni1 25.3(3)
C36 C31 P2 C25 129.5(3)
C32 C31 P2 C25 -53.9(3)
C36 C31 P2 C24 25.3(3)
C32 C31 P2 C24 -158.2(2)
C36 C31 P2 Ni1 -104.2(3)
C32 C31 P2 Ni1 72.3(2)
C19 C24 P2 C25 172.6(2)
C23 C24 P2 C25 3.0(3)
C19 C24 P2 C31 -82.0(2)
C23 C24 P2 C31 108.4(3)
C19 C24 P2 Ni1 45.6(2)
C23 C24 P2 Ni1 -124.0(2)
C39 C38 Ni1 C37 -112.2(3)
C37 C38 Ni1 P1 179.88(15)
C39 C38 Ni1 P1 67.7(2)
C37 C38 Ni1 P2 0.6(3)
C39 C38 Ni1 P2 -111.5(2)
C45 C37 Ni1 C38 112.2(3)
C38 C37 Ni1 P1 -0.2(2)
C45 C37 Ni1 P1 112.0(2)
C38 C37 Ni1 P2 -179.64(15)
C45 C37 Ni1 P2 -67.5(2)
C1 P1 Ni1 C38 -6.99(14)
C7 P1 Ni1 C38 -126.75(13)
C13 P1 Ni1 C38 112.75(14)
C1 P1 Ni1 C37 -6.85(19)
C7 P1 Ni1 C37 -126.61(18)
C13 P1 Ni1 C37 112.89(18)
C1 P1 Ni1 P2 172.57(10)
C7 P1 Ni1 P2 52.81(11)
C13 P1 Ni1 P2 -67.69(11)
C25 P2 Ni1 C38 57.18(19)
C31 P2 Ni1 C38 -61.39(19)
C24 P2 Ni1 C38 176.20(18)
C25 P2 Ni1 C37 57.62(14)
C31 P2 Ni1 C37 -60.96(14)
C24 P2 Ni1 C37 176.63(13)
C25 P2 Ni1 P1 -122.04(11)
C31 P2 Ni1 P1 119.38(11)
C24 P2 Ni1 P1 -3.03(11)
C29 C28 C27 C26 1.4(5)
C25 C26 C27 C28 -0.7(4)
